data_7224869
loop_
_publ_author_name
'Roy, Sandipan'
'Titi, Hatem M.'
'Goldberg, Israel'

_publ_section_title
;
 Supramolecular organic frameworks (SOFs) of
 tetrakis(4-hydroxyphenyl)porphyrin with efficient guest inclusion
;
_journal_issue 19
_journal_name_full CrystEngComm
_journal_page_first 3372
_journal_paper_doi 10.1039/C6CE00518G
_journal_volume 18
_journal_year 2016
_chemical_formula_moiety 'C44 H30 N4 O4, 3(C12 H8 N2), 2(C H4 O)'
_chemical_formula_sum 'C82 H62 N10 O6'
_chemical_formula_weight 1283.41
_space_group_crystal_system triclinic
_space_group_IT_number 2
_space_group_name_Hall '-P 1'
_space_group_name_H-M_alt 'P -1'
_symmetry_space_group_name_Hall '-P 1'
_symmetry_space_group_name_H-M 'P -1'
_atom_sites_solution_hydrogens mixed
_atom_sites_solution_primary direct
_atom_sites_solution_secondary difmap
_audit_creation_method SHELXL-2014/7
_audit_update_record
;
2016-02-24 deposited with the CCDC.
2016-04-06 downloaded from the CCDC.
;
_cell_angle_alpha 88.096(4)
_cell_angle_beta 86.696(4)
_cell_angle_gamma 85.177(4)
_cell_formula_units_Z 1
_cell_length_a 6.0722(5)
_cell_length_b 15.4167(16)
_cell_length_c 16.9383(18)
_cell_measurement_reflns_used 4463
_cell_measurement_temperature 110(2)
_cell_measurement_theta_max 25.03
_cell_measurement_theta_min 1.77
_cell_volume 1576.8(3)
_computing_cell_refinement 'Saint, Bruker-AXS'
_computing_data_collection 'Apex2, Bruker-AXS'
_computing_data_reduction 'Saint, Bruker-AXS'
_computing_structure_refinement 'SHELXL-2014/7 (Sheldrick, 2015)'
_computing_structure_solution 'SHELXT-2014 (Sheldrick, 2015)'
_diffrn_ambient_temperature 110(2)
_diffrn_detector_area_resol_mean 1.75
_diffrn_measured_fraction_theta_full 0.987
_diffrn_measured_fraction_theta_max 0.987
_diffrn_measurement_device_type 'ApexDuo, Bruker-AXS'
_diffrn_measurement_method '1 deg. \f and \w scans'
_diffrn_radiation_type MoK\a
_diffrn_radiation_wavelength 0.71073
_diffrn_reflns_av_R_equivalents 0.0315
_diffrn_reflns_av_unetI/netI 0.0310
_diffrn_reflns_Laue_measured_fraction_full 0.987
_diffrn_reflns_Laue_measured_fraction_max 0.987
_diffrn_reflns_limit_h_max 7
_diffrn_reflns_limit_h_min -7
_diffrn_reflns_limit_k_max 18
_diffrn_reflns_limit_k_min -17
_diffrn_reflns_limit_l_max 20
_diffrn_reflns_limit_l_min -20
_diffrn_reflns_number 20500
_diffrn_reflns_point_group_measured_fraction_full 0.987
_diffrn_reflns_point_group_measured_fraction_max 0.987
_diffrn_reflns_theta_full 25.035
_diffrn_reflns_theta_max 25.035
_diffrn_reflns_theta_min 1.766
_diffrn_source 'ImuS micro-focus'
_exptl_absorpt_coefficient_mu 0.087
_exptl_absorpt_correction_T_max 0.991
_exptl_absorpt_correction_T_min 0.970
_exptl_absorpt_correction_type multi-scan
_exptl_absorpt_process_details 'Sadabs, Bruker-AXS'
_exptl_crystal_colour red
_exptl_crystal_density_diffrn 1.352
_exptl_crystal_description needle
_exptl_crystal_F_000 672
_exptl_crystal_size_max 0.350
_exptl_crystal_size_mid 0.150
_exptl_crystal_size_min 0.100
_refine_diff_density_max 0.556
_refine_diff_density_min -0.478
_refine_diff_density_rms 0.047
_refine_ls_extinction_method none
_refine_ls_goodness_of_fit_ref 1.028
_refine_ls_hydrogen_treatment constr
_refine_ls_matrix_type full
_refine_ls_number_parameters 443
_refine_ls_number_reflns 5519
_refine_ls_number_restraints 0
_refine_ls_restrained_S_all 1.028
_refine_ls_R_factor_all 0.0564
_refine_ls_R_factor_gt 0.0430
_refine_ls_shift/su_max 0.001
_refine_ls_shift/su_mean 0.000
_refine_ls_structure_factor_coef Fsqd
_refine_ls_weighting_details 'w=1/[\s^2^(Fo^2^)+(0.0481P)^2^+1.1493P] where P=(Fo^2^+2Fc^2^)/3'
_refine_ls_weighting_scheme calc
_refine_ls_wR_factor_gt 0.1042
_refine_ls_wR_factor_ref 0.1126
_reflns_Friedel_coverage 0.000
_reflns_number_gt 4463
_reflns_number_total 5519
_reflns_threshold_expression 'I > 2\s(I)'
_cod_data_source_file c6ce00518g2.cif
_cod_data_source_block sn30
_cod_depositor_comments 'Adding full bibliography for 7224863--7224869.cif.'
_cod_database_code 7224869
_shelx_shelxl_version_number 2014/7
_shelx_space_group_comment
;
The symmetry employed for this shelxl refinement is uniquely defined
by the following loop, which should always be used as a source of
symmetry information in preference to the above space-group names.
They are only intended as comments.
;
_shelx_estimated_absorpt_t_min 0.970
_shelx_estimated_absorpt_t_max 0.991

loop_
_space_group_symop_operation_xyz
'x, y, z'
'-x, -y, -z'

loop_
_atom_site_label
_atom_site_type_symbol
_atom_site_fract_x
_atom_site_fract_y
_atom_site_fract_z
_atom_site_U_iso_or_equiv
_atom_site_adp_type
_atom_site_occupancy
_atom_site_site_symmetry_order
_atom_site_calc_flag
_atom_site_refinement_flags_posn
_atom_site_refinement_flags_adp
O1 O 0.9043(2) 0.82886(9) 0.73979(8) 0.0324(4) Uani 1 1 d . .
H33 H 0.8200 0.8900 0.7419 0.049 Uiso 1 1 d R U
O2 O 0.0851(2) 0.84569(9) 0.05200(7) 0.0244(3) Uani 1 1 d . .
H34 H -0.0570 0.8879 0.0413 0.037 Uiso 1 1 d R U
O3 O -0.7020(4) 0.00904(11) 0.26476(11) 0.0682(7) Uani 1 1 d . .
H35 H -0.6690 -0.0007 0.3190 0.102 Uiso 1 1 d R U
N1 N 0.1687(2) 0.48525(9) 0.60475(8) 0.0158(3) Uani 1 1 d . .
H1 H 0.1018 0.4818 0.5590 0.019 Uiso 1 1 d R U
N2 N 0.1926(2) 0.59428(9) 0.45671(8) 0.0169(3) Uani 1 1 d . .
N3 N 0.4715(3) 0.47182(10) 0.92234(9) 0.0251(4) Uani 1 1 d . .
N4 N 0.3070(3) 0.04917(10) 0.97650(9) 0.0229(4) Uani 1 1 d . .
N5 N 0.5759(3) 0.00334(10) 0.57706(9) 0.0236(4) Uani 1 1 d . .
C1 C 0.7785(3) 0.77723(12) 0.69996(11) 0.0220(4) Uani 1 1 d . .
C2 C 0.8700(3) 0.69518(13) 0.68004(11) 0.0229(4) Uani 1 1 d . .
H3 H 1.0152 0.6759 0.6946 0.027 Uiso 1 1 calc R U
C3 C 0.7497(3) 0.64115(12) 0.63890(11) 0.0211(4) Uani 1 1 d . .
H4 H 0.8132 0.5847 0.6257 0.025 Uiso 1 1 calc R U
C4 C 0.5373(3) 0.66804(11) 0.61645(10) 0.0173(4) Uani 1 1 d . .
C5 C 0.3985(3) 0.60903(11) 0.57666(10) 0.0173(4) Uani 1 1 d . .
C6 C 0.3146(3) 0.54282(11) 0.62440(10) 0.0164(4) Uani 1 1 d . .
C7 C -0.1132(3) 0.56523(11) 0.33010(10) 0.0162(4) Uani 1 1 d . .
C8 C 0.0486(3) 0.62502(11) 0.32472(10) 0.0162(4) Uani 1 1 d . .
C9 C 0.1938(3) 0.63685(11) 0.38444(10) 0.0163(4) Uani 1 1 d . .
C10 C 0.3491(3) 0.62930(11) 0.49798(10) 0.0164(4) Uani 1 1 d . .
C11 C 0.0689(3) 0.79141(11) 0.11655(10) 0.0178(4) Uani 1 1 d . .
C12 C 0.2518(3) 0.73491(12) 0.13308(10) 0.0183(4) Uani 1 1 d . .
H12 H 0.3810 0.7337 0.0986 0.022 Uiso 1 1 calc R U
C13 C 0.2468(3) 0.68033(11) 0.19962(10) 0.0174(4) Uani 1 1 d . .
H11 H 0.3732 0.6421 0.2104 0.021 Uiso 1 1 calc R U
C14 C 0.0589(3) 0.68063(11) 0.25108(10) 0.0162(4) Uani 1 1 d . .
C15 C 0.5658(3) 0.80488(12) 0.67892(11) 0.0230(4) Uani 1 1 d . .
H2 H 0.5012 0.8608 0.6932 0.028 Uiso 1 1 calc R U
C16 C 0.4483(3) 0.75041(12) 0.63694(11) 0.0198(4) Uani 1 1 d . .
H36 H 0.3037 0.7700 0.6219 0.024 Uiso 1 1 calc R U
C17 C 0.3607(3) 0.69864(11) 0.37972(10) 0.0176(4) Uani 1 1 d . .
H7 H 0.3959 0.7356 0.3356 0.021 Uiso 1 1 calc R U
C18 C 0.4570(3) 0.69402(12) 0.44960(10) 0.0182(4) Uani 1 1 d . .
H6 H 0.5731 0.7268 0.4642 0.022 Uiso 1 1 calc R U
C19 C 0.3564(3) 0.52637(12) 0.70624(10) 0.0192(4) Uani 1 1 d . .
H8 H 0.4520 0.5564 0.7362 0.023 Uiso 1 1 calc R U
C20 C -0.2356(3) 0.53955(11) 0.26657(10) 0.0179(4) Uani 1 1 d . .
H9 H -0.2329 0.5643 0.2144 0.021 Uiso 1 1 calc R U
C21 C -0.1215(3) 0.79100(12) 0.16579(10) 0.0189(4) Uani 1 1 d . .
H14 H -0.2488 0.8282 0.1541 0.023 Uiso 1 1 calc R U
C22 C -0.1252(3) 0.73614(12) 0.23206(10) 0.0190(4) Uani 1 1 d . .
H13 H -0.2563 0.7362 0.2655 0.023 Uiso 1 1 calc R U
C23 C 0.9402(4) 0.60208(14) 0.88785(12) 0.0301(5) Uani 1 1 d . .
H15 H 1.0361 0.6197 0.8451 0.036 Uiso 1 1 calc R U
C24 C 0.7777(3) 0.55029(14) 0.87422(11) 0.0286(5) Uani 1 1 d . .
H19 H 0.7617 0.5318 0.8221 0.034 Uiso 1 1 calc R U
C25 C 0.6309(3) 0.52327(12) 0.93693(11) 0.0244(4) Uani 1 1 d . .
C26 C 0.6601(3) 0.55180(12) 1.01566(11) 0.0237(4) Uani 1 1 d . .
C27 C 0.8327(3) 0.60599(13) 1.02718(11) 0.0280(5) Uani 1 1 d . .
H18 H 0.8529 0.6254 1.0787 0.034 Uiso 1 1 calc R U
C28 C 0.9691(4) 0.63046(13) 0.96571(12) 0.0297(5) Uani 1 1 d . .
H16 H 1.0842 0.6666 0.9745 0.036 Uiso 1 1 calc R U
C29 C 0.5161(4) 0.19480(15) 1.11242(12) 0.0332(5) Uani 1 1 d . .
H20 H 0.4780 0.2508 1.1333 0.040 Uiso 1 1 calc R U
C30 C 0.3843(3) 0.16320(13) 1.06028(12) 0.0294(5) Uani 1 1 d . .
H22 H 0.2549 0.1970 1.0450 0.035 Uiso 1 1 calc R U
C31 C 0.4386(3) 0.08002(13) 1.02854(11) 0.0221(4) Uani 1 1 d . .
C32 C 0.6343(3) 0.02982(12) 1.05245(11) 0.0218(4) Uani 1 1 d . .
C33 C 0.7675(3) 0.06550(14) 1.10763(11) 0.0267(4) Uani 1 1 d . .
H24 H 0.8973 0.0329 1.1243 0.032 Uiso 1 1 calc R U
C34 C 0.7103(4) 0.14559(14) 1.13636(12) 0.0312(5) Uani 1 1 d . .
H21 H 0.8007 0.1691 1.1729 0.037 Uiso 1 1 calc R U
C35 C -0.0081(3) 0.14085(13) 0.51642(12) 0.0285(5) Uani 1 1 d . .
H25 H -0.1413 0.1737 0.5036 0.034 Uiso 1 1 calc R U
C36 C 0.1081(3) 0.09236(13) 0.46039(12) 0.0264(4) Uani 1 1 d . .
H29 H 0.0552 0.0906 0.4088 0.032 Uiso 1 1 calc R U
C37 C 0.3088(3) 0.04427(12) 0.47890(11) 0.0220(4) Uani 1 1 d . .
C38 C 0.3863(3) 0.04716(12) 0.55682(11) 0.0225(4) Uani 1 1 d . .
C39 C 0.2576(3) 0.09759(13) 0.61406(12) 0.0272(5) Uani 1 1 d . .
H27 H 0.3050 0.0995 0.6664 0.033 Uiso 1 1 calc R U
C40 C 0.0675(3) 0.14293(13) 0.59410(12) 0.0296(5) Uani 1 1 d . .
H26 H -0.0171 0.1768 0.6327 0.036 Uiso 1 1 calc R U
C41 C -0.7108(4) -0.06360(15) 0.22396(14) 0.0427(6) Uani 1 1 d . .
H31 H -0.5851 -0.1050 0.2362 0.064 Uiso 1 1 calc R U
H32 H -0.7042 -0.0490 0.1672 0.064 Uiso 1 1 calc R U
H30 H -0.8494 -0.0898 0.2387 0.064 Uiso 1 1 calc R U

loop_
_atom_site_aniso_label
_atom_site_aniso_U_11
_atom_site_aniso_U_22
_atom_site_aniso_U_33
_atom_site_aniso_U_23
_atom_site_aniso_U_13
_atom_site_aniso_U_12
O1 0.0335(8) 0.0320(8) 0.0343(8) -0.0074(6) -0.0141(6) -0.0080(6)
O2 0.0242(7) 0.0287(8) 0.0193(7) 0.0108(6) -0.0005(5) -0.0005(6)
O3 0.1368(19) 0.0287(9) 0.0422(11) -0.0111(8) -0.0470(12) 0.0073(11)
N1 0.0195(8) 0.0157(8) 0.0122(7) 0.0008(6) -0.0019(6) -0.0011(6)
N2 0.0196(8) 0.0168(8) 0.0138(8) 0.0006(6) -0.0016(6) 0.0016(6)
N3 0.0303(9) 0.0250(9) 0.0187(8) -0.0048(7) -0.0052(7) 0.0089(7)
N4 0.0206(8) 0.0264(9) 0.0210(8) 0.0079(7) -0.0022(7) -0.0002(7)
N5 0.0238(9) 0.0240(9) 0.0227(8) -0.0025(7) -0.0005(7) -0.0001(7)
C1 0.0241(10) 0.0247(10) 0.0183(9) 0.0001(8) -0.0052(8) -0.0069(8)
C2 0.0181(10) 0.0273(11) 0.0235(10) 0.0025(8) -0.0046(8) -0.0015(8)
C3 0.0201(10) 0.0201(10) 0.0223(10) 0.0002(8) 0.0001(8) 0.0014(8)
C4 0.0192(9) 0.0178(9) 0.0148(9) 0.0028(7) -0.0002(7) -0.0024(7)
C5 0.0165(9) 0.0175(9) 0.0174(9) -0.0002(7) -0.0005(7) 0.0019(7)
C6 0.0171(9) 0.0160(9) 0.0157(9) -0.0014(7) -0.0017(7) 0.0024(7)
C7 0.0187(9) 0.0140(9) 0.0146(9) 0.0005(7) 0.0008(7) 0.0044(7)
C8 0.0167(9) 0.0156(9) 0.0152(9) -0.0013(7) 0.0018(7) 0.0042(7)
C9 0.0179(9) 0.0155(9) 0.0143(9) 0.0007(7) 0.0017(7) 0.0028(7)
C10 0.0157(9) 0.0151(9) 0.0179(9) -0.0013(7) -0.0002(7) 0.0010(7)
C11 0.0224(10) 0.0176(9) 0.0141(9) 0.0016(7) -0.0032(7) -0.0043(7)
C12 0.0186(9) 0.0215(10) 0.0147(9) -0.0013(7) 0.0007(7) -0.0018(7)
C13 0.0177(9) 0.0184(9) 0.0158(9) -0.0008(7) -0.0021(7) 0.0018(7)
C14 0.0198(9) 0.0157(9) 0.0132(9) -0.0001(7) -0.0023(7) -0.0014(7)
C15 0.0271(10) 0.0186(10) 0.0232(10) -0.0022(8) -0.0026(8) 0.0003(8)
C16 0.0186(9) 0.0208(10) 0.0199(9) 0.0014(8) -0.0037(7) -0.0001(7)
C17 0.0181(9) 0.0170(9) 0.0169(9) 0.0020(7) 0.0032(7) 0.0001(7)
C18 0.0152(9) 0.0181(9) 0.0212(10) -0.0016(7) 0.0004(7) -0.0011(7)
C19 0.0202(9) 0.0210(10) 0.0164(9) -0.0015(7) -0.0051(7) 0.0012(8)
C20 0.0208(9) 0.0190(9) 0.0132(9) 0.0014(7) -0.0012(7) 0.0017(7)
C21 0.0181(9) 0.0183(9) 0.0200(9) 0.0019(7) -0.0041(7) 0.0016(7)
C22 0.0185(9) 0.0202(9) 0.0178(9) 0.0004(7) 0.0008(7) -0.0007(7)
C23 0.0337(12) 0.0334(12) 0.0220(11) 0.0002(9) -0.0018(9) 0.0043(9)
C24 0.0333(11) 0.0348(12) 0.0167(10) -0.0050(8) -0.0052(8) 0.0084(9)
C25 0.0290(11) 0.0239(10) 0.0188(10) -0.0033(8) -0.0065(8) 0.0102(8)
C26 0.0289(11) 0.0229(10) 0.0179(10) -0.0037(8) -0.0053(8) 0.0101(8)
C27 0.0384(12) 0.0259(11) 0.0194(10) -0.0052(8) -0.0084(9) 0.0059(9)
C28 0.0345(12) 0.0270(11) 0.0271(11) -0.0024(9) -0.0062(9) 0.0046(9)
C29 0.0382(12) 0.0325(12) 0.0287(11) -0.0027(9) -0.0019(9) -0.0002(10)
C30 0.0285(11) 0.0298(11) 0.0287(11) 0.0029(9) -0.0025(9) 0.0048(9)
C31 0.0206(10) 0.0269(10) 0.0180(9) 0.0073(8) -0.0009(8) -0.0016(8)
C32 0.0211(10) 0.0263(11) 0.0173(9) 0.0079(8) 0.0011(7) -0.0022(8)
C33 0.0238(10) 0.0354(12) 0.0205(10) 0.0077(9) -0.0045(8) -0.0021(9)
C34 0.0325(12) 0.0397(13) 0.0223(11) 0.0002(9) -0.0054(9) -0.0061(10)
C35 0.0252(11) 0.0273(11) 0.0312(11) 0.0020(9) 0.0003(9) 0.0056(8)
C36 0.0275(11) 0.0265(11) 0.0249(11) 0.0000(8) -0.0023(8) 0.0008(8)
C37 0.0243(10) 0.0191(10) 0.0227(10) -0.0019(8) 0.0010(8) -0.0024(8)
C38 0.0245(10) 0.0192(10) 0.0235(10) -0.0003(8) -0.0003(8) -0.0015(8)
C39 0.0312(11) 0.0279(11) 0.0216(10) -0.0042(8) 0.0008(8) 0.0027(9)
C40 0.0313(11) 0.0285(11) 0.0274(11) -0.0047(9) 0.0048(9) 0.0046(9)
C41 0.0631(16) 0.0346(13) 0.0305(12) -0.0089(10) -0.0076(11) 0.0017(12)

loop_
_atom_type_symbol
_atom_type_description
_atom_type_scat_dispersion_real
_atom_type_scat_dispersion_imag
_atom_type_scat_source
C C 0.0033 0.0016 'International Tables Vol C Tables 4.2.6.8 and 6.1.1.4'
H H 0.0000 0.0000 'International Tables Vol C Tables 4.2.6.8 and 6.1.1.4'
O O 0.0106 0.0060 'International Tables Vol C Tables 4.2.6.8 and 6.1.1.4'
N N 0.0061 0.0033 'International Tables Vol C Tables 4.2.6.8 and 6.1.1.4'

loop_
_geom_angle_atom_site_label_1
_geom_angle_atom_site_label_2
_geom_angle_atom_site_label_3
_geom_angle
_geom_angle_site_symmetry_1
_geom_angle_site_symmetry_3
C1 O1 H33 107.0 . .
C11 O2 H34 115.9 . .
C41 O3 H35 114.8 . .
C6 N1 C7 109.68(14) . 2_566
C6 N1 H1 128.7 . .
C7 N1 H1 121.3 2_566 .
C10 N2 C9 105.98(14) . .
C25 N3 C26 116.89(16) . 2_667
C32 N4 C31 117.80(16) 2_657 .
C38 N5 C37 117.37(16) . 2_656
O1 C1 C2 117.89(17) . .
O1 C1 C15 122.24(17) . .
C2 C1 C15 119.87(17) . .
C1 C2 C3 119.86(17) . .
C1 C2 H3 120.1 . .
C3 C2 H3 120.1 . .
C2 C3 C4 121.15(17) . .
C2 C3 H4 119.4 . .
C4 C3 H4 119.4 . .
C16 C4 C3 118.19(17) . .
C16 C4 C5 119.46(16) . .
C3 C4 C5 122.20(16) . .
C6 C5 C10 126.18(17) . .
C6 C5 C4 115.75(15) . .
C10 C5 C4 117.83(16) . .
N1 C6 C5 127.45(16) . .
N1 C6 C19 107.05(15) . .
C5 C6 C19 125.39(17) . .
N1 C7 C8 126.39(16) 2_566 .
N1 C7 C20 107.29(15) 2_566 .
C8 C7 C20 126.07(16) . .
C7 C8 C9 124.29(16) . .
C7 C8 C14 116.42(15) . .
C9 C8 C14 119.27(16) . .
N2 C9 C8 125.25(16) . .
N2 C9 C17 109.92(15) . .
C8 C9 C17 124.79(16) . .
N2 C10 C5 126.40(16) . .
N2 C10 C18 110.36(15) . .
C5 C10 C18 123.22(16) . .
O2 C11 C21 122.49(16) . .
O2 C11 C12 117.92(16) . .
C21 C11 C12 119.58(16) . .
C13 C12 C11 120.29(17) . .
C13 C12 H12 119.9 . .
C11 C12 H12 119.9 . .
C12 C13 C14 120.97(16) . .
C12 C13 H11 119.5 . .
C14 C13 H11 119.5 . .
C13 C14 C22 117.72(16) . .
C13 C14 C8 122.79(15) . .
C22 C14 C8 119.49(16) . .
C16 C15 C1 119.61(17) . .
C16 C15 H2 120.2 . .
C1 C15 H2 120.2 . .
C4 C16 C15 121.32(17) . .
C4 C16 H36 119.3 . .
C15 C16 H36 119.3 . .
C18 C17 C9 107.19(16) . .
C18 C17 H7 126.4 . .
C9 C17 H7 126.4 . .
C17 C18 C10 106.53(16) . .
C17 C18 H6 126.7 . .
C10 C18 H6 126.7 . .
C20 C19 C6 108.01(16) 2_566 .
C20 C19 H8 126.0 2_566 .
C6 C19 H8 126.0 . .
C19 C20 C7 107.94(16) 2_566 .
C19 C20 H9 126.0 2_566 .
C7 C20 H9 126.0 . .
C22 C21 C11 119.72(16) . .
C22 C21 H14 120.1 . .
C11 C21 H14 120.1 . .
C21 C22 C14 121.66(17) . .
C21 C22 H13 119.2 . .
C14 C22 H13 119.2 . .
C24 C23 C28 120.8(2) . .
C24 C23 H15 119.6 . .
C28 C23 H15 119.6 . .
C23 C24 C25 120.86(18) . .
C23 C24 H19 119.6 . .
C25 C24 H19 119.6 . .
N3 C25 C24 120.01(17) . .
N3 C25 C26 121.60(18) . .
C24 C25 C26 118.39(19) . .
N3 C26 C27 119.67(17) 2_667 .
N3 C26 C25 121.51(19) 2_667 .
C27 C26 C25 118.81(18) . .
C28 C27 C26 120.98(18) . .
C28 C27 H18 119.5 . .
C26 C27 H18 119.5 . .
C27 C28 C23 120.1(2) . .
C27 C28 H16 119.9 . .
C23 C28 H16 119.9 . .
C30 C29 C34 121.1(2) . .
C30 C29 H20 119.5 . .
C34 C29 H20 119.5 . .
C29 C30 C31 120.20(19) . .
C29 C30 H22 119.9 . .
C31 C30 H22 119.9 . .
N4 C31 C30 119.83(17) . .
N4 C31 C32 121.07(17) . .
C30 C31 C32 119.10(18) . .
N4 C32 C33 120.08(17) 2_657 .
N4 C32 C31 121.13(17) 2_657 .
C33 C32 C31 118.79(18) . .
C34 C33 C32 120.29(18) . .
C34 C33 H24 119.9 . .
C32 C33 H24 119.9 . .
C33 C34 C29 120.54(19) . .
C33 C34 H21 119.7 . .
C29 C34 H21 119.7 . .
C36 C35 C40 120.63(18) . .
C36 C35 H25 119.7 . .
C40 C35 H25 119.7 . .
C35 C36 C37 119.88(18) . .
C35 C36 H29 120.1 . .
C37 C36 H29 120.1 . .
N5 C37 C36 119.62(17) 2_656 .
N5 C37 C38 120.87(17) 2_656 .
C36 C37 C38 119.51(17) . .
N5 C38 C39 119.48(17) . .
N5 C38 C37 121.76(17) . .
C39 C38 C37 118.77(17) . .
C40 C39 C38 120.03(19) . .
C40 C39 H27 120.0 . .
C38 C39 H27 120.0 . .
C39 C40 C35 121.17(18) . .
C39 C40 H26 119.4 . .
C35 C40 H26 119.4 . .
O3 C41 H31 109.5 . .
O3 C41 H32 109.5 . .
H31 C41 H32 109.5 . .
O3 C41 H30 109.5 . .
H31 C41 H30 109.5 . .
H32 C41 H30 109.5 . .

loop_
_geom_bond_atom_site_label_1
_geom_bond_atom_site_label_2
_geom_bond_distance
_geom_bond_site_symmetry_2
O1 C1 1.367(2) .
O1 H33 1.0352 .
O2 C11 1.359(2) .
O2 H34 1.0572 .
O3 C41 1.342(3) .
O3 H35 0.9557 .
N1 C6 1.367(2) .
N1 C7 1.372(2) 2_566
N1 H1 0.9007 .
N2 C10 1.368(2) .
N2 C9 1.369(2) .
N3 C25 1.341(3) .
N3 C26 1.342(3) 2_667
N4 C32 1.341(3) 2_657
N4 C31 1.347(2) .
N5 C38 1.341(2) .
N5 C37 1.345(2) 2_656
C1 C2 1.382(3) .
C1 C15 1.388(3) .
C2 C3 1.383(3) .
C2 H3 0.9500 .
C3 C4 1.391(3) .
C3 H4 0.9500 .
C4 C16 1.385(3) .
C4 C5 1.493(3) .
C5 C6 1.393(3) .
C5 C10 1.402(2) .
C6 C19 1.434(2) .
C7 N1 1.372(2) 2_566
C7 C8 1.400(3) .
C7 C20 1.427(2) .
C8 C9 1.405(2) .
C8 C14 1.491(2) .
C9 C17 1.446(3) .
C10 C18 1.446(3) .
C11 C21 1.386(3) .
C11 C12 1.388(3) .
C12 C13 1.384(3) .
C12 H12 0.9500 .
C13 C14 1.395(2) .
C13 H11 0.9500 .
C14 C22 1.396(2) .
C15 C16 1.385(3) .
C15 H2 0.9500 .
C16 H36 0.9500 .
C17 C18 1.347(3) .
C17 H7 0.9500 .
C18 H6 0.9500 .
C19 C20 1.356(3) 2_566
C19 H8 0.9500 .
C20 C19 1.356(3) 2_566
C20 H9 0.9500 .
C21 C22 1.383(3) .
C21 H14 0.9500 .
C22 H13 0.9500 .
C23 C24 1.355(3) .
C23 C28 1.428(3) .
C23 H15 0.9500 .
C24 C25 1.421(3) .
C24 H19 0.9500 .
C25 C26 1.443(3) .
C26 N3 1.342(3) 2_667
C26 C27 1.420(3) .
C27 C28 1.356(3) .
C27 H18 0.9500 .
C28 H16 0.9500 .
C29 C30 1.354(3) .
C29 C34 1.419(3) .
C29 H20 0.9500 .
C30 C31 1.413(3) .
C30 H22 0.9500 .
C31 C32 1.433(3) .
C32 N4 1.341(3) 2_657
C32 C33 1.424(3) .
C33 C34 1.353(3) .
C33 H24 0.9500 .
C34 H21 0.9500 .
C35 C36 1.356(3) .
C35 C40 1.421(3) .
C35 H25 0.9500 .
C36 C37 1.418(3) .
C36 H29 0.9500 .
C37 N5 1.345(2) 2_656
C37 C38 1.430(3) .
C38 C39 1.420(3) .
C39 C40 1.352(3) .
C39 H27 0.9500 .
C40 H26 0.9500 .
C41 H31 0.9800 .
C41 H32 0.9800 .
C41 H30 0.9800 .

loop_
_geom_hbond_atom_site_label_D
_geom_hbond_atom_site_label_H
_geom_hbond_atom_site_label_A
_geom_hbond_distance_DH
_geom_hbond_distance_HA
_geom_hbond_distance_DA
_geom_hbond_angle_DHA
_geom_hbond_site_symmetry_A
O1 H33 O3 1.04 1.66 2.691(2) 173.2 2_566
O2 H34 N4 1.06 1.77 2.822(2) 175.3 2_566
O3 H35 N5 0.96 1.88 2.825(2) 170.3 2_556
